data_7112314
loop_
_publ_author_name
'Dang, Dong-Bin'
'An, Bing'
'Bai, Yan'
'Zheng, Guang-Shui'
'Niu, Jing-Yang'

_publ_section_title
;
 Three-dimensional homochiral manganese-lanthanide frameworks based on
 chiral camphorates with multi-coordination modes.
;
_journal_issue 22
_journal_name_full 'Chemical communications (Cambridge, England)'
_journal_page_first 2243
_journal_page_last 2245
_journal_paper_doi 10.1039/c3cc37680j
_journal_volume 49
_journal_year 2013
_chemical_formula_sum 'C40 H51 Eu Mn N2 O12'
_chemical_formula_weight 958.73
_chemical_name_systematic
;
?
;
_space_group_IT_number 19
_symmetry_cell_setting orthorhombic
_symmetry_space_group_name_Hall 'P 2ac 2ab'
_symmetry_space_group_name_H-M 'P 21 21 21'
_atom_sites_solution_hydrogens geom
_atom_sites_solution_primary direct
_atom_sites_solution_secondary difmap
_audit_creation_method SHELXL-97
_cell_angle_alpha 90.00
_cell_angle_beta 90.00
_cell_angle_gamma 90.00
_cell_formula_units_Z 4
_cell_length_a 12.6092(13)
_cell_length_b 13.0311(12)
_cell_length_c 24.203(2)
_cell_measurement_reflns_used 377
_cell_measurement_temperature 296(2)
_cell_measurement_theta_max 13.11
_cell_measurement_theta_min 2.30
_cell_volume 3976.8(6)
_computing_cell_refinement 'Bruker SMART'
_computing_data_collection 'Bruker SMART'
_computing_data_reduction 'Bruker SAINT'
_computing_molecular_graphics 'Bruker SHELXTL'
_computing_publication_material 'Bruker SHELXTL'
_computing_structure_refinement 'SHELXL-97 (Sheldrick, 1997)'
_computing_structure_solution 'SHELXS-97 (Sheldrick, 1990)'
_diffrn_ambient_temperature 296(2)
_diffrn_measured_fraction_theta_full 0.999
_diffrn_measured_fraction_theta_max 0.999
_diffrn_measurement_device_type 'CCD area detector'
_diffrn_measurement_method 'phi and omega scans'
_diffrn_radiation_monochromator graphite
_diffrn_radiation_source 'fine-focus sealed tube'
_diffrn_radiation_type MoK\a
_diffrn_radiation_wavelength 0.71073
_diffrn_reflns_av_R_equivalents 0.0612
_diffrn_reflns_av_sigmaI/netI 0.0777
_diffrn_reflns_limit_h_max 12
_diffrn_reflns_limit_h_min -14
_diffrn_reflns_limit_k_max 15
_diffrn_reflns_limit_k_min -15
_diffrn_reflns_limit_l_max 26
_diffrn_reflns_limit_l_min -28
_diffrn_reflns_number 20347
_diffrn_reflns_theta_full 25.00
_diffrn_reflns_theta_max 25.00
_diffrn_reflns_theta_min 1.77
_exptl_absorpt_coefficient_mu 1.945
_exptl_absorpt_correction_T_max 0.8599
_exptl_absorpt_correction_T_min 0.8001
_exptl_absorpt_correction_type multi-scan
_exptl_crystal_colour yellow
_exptl_crystal_density_diffrn 1.601
_exptl_crystal_density_method 'not measured'
_exptl_crystal_description block
_exptl_crystal_F_000 1956
_exptl_crystal_size_max 0.12
_exptl_crystal_size_mid 0.10
_exptl_crystal_size_min 0.08
_refine_diff_density_max 0.690
_refine_diff_density_min -0.779
_refine_diff_density_rms 0.094
_refine_ls_abs_structure_details 'Flack H D (1983), Acta Cryst. A39, 876-881'
_refine_ls_abs_structure_Flack 0.000(16)
_refine_ls_extinction_method none
_refine_ls_goodness_of_fit_ref 1.034
_refine_ls_hydrogen_treatment constr
_refine_ls_matrix_type full
_refine_ls_number_parameters 505
_refine_ls_number_reflns 7010
_refine_ls_number_restraints 60
_refine_ls_restrained_S_all 1.062
_refine_ls_R_factor_all 0.0571
_refine_ls_R_factor_gt 0.0431
_refine_ls_shift/su_max 0.001
_refine_ls_shift/su_mean 0.000
_refine_ls_structure_factor_coef Fsqd
_refine_ls_weighting_details 'calc w=1/[\s^2^(Fo^2^)+(0.0409P)^2^+0.0000P] where P=(Fo^2^+2Fc^2^)/3'
_refine_ls_weighting_scheme calc
_refine_ls_wR_factor_gt 0.0962
_refine_ls_wR_factor_ref 0.1018
_reflns_number_gt 5926
_reflns_number_total 7010
_reflns_threshold_expression >2sigma(I)
_cod_duplicate_entry 7108919
_cod_data_source_file c3cc37680j.txt
_cod_data_source_block ddb3
_cod_depositor_comments
;
The following automatic conversions were performed:

'_symmetry_cell_setting' value 'Orthorhombic' changed to
'orthorhombic' according to
/usr/data/users/saulius/automatic-downloads/retrospective/RSC/lib/dictionaries/cif_core.dic
dictionary named 'cif_core.dic' version 2.4.2 from 2011-04-26.

Automatic conversion script
Id: cif_fix_values 2281 2013-09-26 08:29:07Z andrius 
;
_cod_original_cell_volume 3976.9(7)
_cod_original_sg_symbol_H-M P2(1)2(1)2(1)
_cod_database_code 7112314

loop_
_symmetry_equiv_pos_as_xyz
'x, y, z'
'-x+1/2, -y, z+1/2'
'-x, y+1/2, -z+1/2'
'x+1/2, -y+1/2, -z'

loop_
_atom_site_label
_atom_site_type_symbol
_atom_site_fract_x
_atom_site_fract_y
_atom_site_fract_z
_atom_site_U_iso_or_equiv
_atom_site_adp_type
_atom_site_occupancy
_atom_site_symmetry_multiplicity
_atom_site_calc_flag
_atom_site_refinement_flags
Eu1 Eu 0.74251(2) 0.89551(2) 0.150387(13) 0.02878(10) Uani 1 1 d .
Mn1 Mn 0.62473(9) 1.01855(8) 0.02453(5) 0.0352(3) Uani 1 1 d .
O1 O 1.0900(4) 0.6352(4) -0.0073(2) 0.0485(14) Uani 1 1 d .
O2 O 1.1161(4) 0.6824(4) -0.0929(2) 0.0490(14) Uani 1 1 d .
O3 O 0.7744(5) 1.0179(4) -0.0196(2) 0.0546(15) Uani 1 1 d .
O4 O 0.7943(4) 0.9501(4) 0.0620(2) 0.0369(12) Uani 1 1 d .
C1 C 1.0941(5) 0.7024(6) -0.0437(3) 0.0379(18) Uani 1 1 d .
C2 C 0.8313(6) 0.9730(6) 0.0145(3) 0.0346(17) Uani 1 1 d .
C3 C 1.0697(6) 0.8158(5) -0.0286(3) 0.0360(17) Uani 1 1 d .
C4 C 0.9504(6) 0.8423(5) -0.0343(3) 0.0357(17) Uani 1 1 d .
C5 C 0.9429(6) 0.9432(6) -0.0002(3) 0.0378(18) Uani 1 1 d .
H5A H 0.9714 0.9981 -0.0236 0.045 Uiso 1 1 calc R
C6 C 1.0190(6) 0.9303(7) 0.0478(4) 0.054(2) Uani 1 1 d .
H6A H 0.9803 0.9186 0.0818 0.065 Uiso 1 1 calc R
H6B H 1.0623 0.9913 0.0521 0.065 Uiso 1 1 calc R
C7 C 1.0887(7) 0.8370(6) 0.0338(3) 0.047(2) Uani 1 1 d .
H7A H 1.0682 0.7781 0.0559 0.057 Uiso 1 1 calc R
H7B H 1.1629 0.8521 0.0408 0.057 Uiso 1 1 calc R
C8 C 1.1435(6) 0.8849(6) -0.0626(4) 0.053(2) Uani 1 1 d .
H8A H 1.1333 0.8712 -0.1013 0.080 Uiso 1 1 calc R
H8B H 1.2158 0.8711 -0.0528 0.080 Uiso 1 1 calc R
H8C H 1.1274 0.9555 -0.0552 0.080 Uiso 1 1 calc R
C9 C 0.8775(6) 0.7606(6) -0.0095(3) 0.047(2) Uani 1 1 d .
H9A H 0.8968 0.7489 0.0283 0.070 Uiso 1 1 calc R
H9B H 0.8847 0.6979 -0.0300 0.070 Uiso 1 1 calc R
H9C H 0.8053 0.7838 -0.0113 0.070 Uiso 1 1 calc R
C10 C 0.9165(8) 0.8581(7) -0.0954(3) 0.061(3) Uani 1 1 d .
H10A H 0.8424 0.8748 -0.0969 0.092 Uiso 1 1 calc R
H10B H 0.9292 0.7962 -0.1158 0.092 Uiso 1 1 calc R
H10C H 0.9569 0.9132 -0.1112 0.092 Uiso 1 1 calc R
O5 O 0.8822(6) 0.7683(5) 0.1372(3) 0.085(2) Uani 1 1 d .
O6 O 0.7710(6) 0.7368(5) 0.1982(3) 0.089(2) Uani 1 1 d U
O7 O 1.1040(5) 0.5046(5) 0.3246(3) 0.072(2) Uani 1 1 d .
O8 O 1.2014(5) 0.4582(7) 0.2574(3) 0.090(3) Uani 1 1 d .
C11 C 0.8499(8) 0.7114(7) 0.1731(4) 0.064(2) Uani 1 1 d U
C12 C 1.1143(7) 0.4909(6) 0.2749(3) 0.046(2) Uani 1 1 d .
C13 C 0.8992(6) 0.6057(6) 0.1834(3) 0.0454(19) Uani 1 1 d .
C14 C 1.0149(6) 0.6119(6) 0.2060(3) 0.0396(17) Uani 1 1 d .
C15 C 1.0249(6) 0.5040(6) 0.2346(4) 0.048(2) Uani 1 1 d .
H15A H 1.0354 0.4533 0.2052 0.058 Uiso 1 1 calc R
C16 C 0.9180(8) 0.4837(10) 0.2595(5) 0.094(4) Uani 1 1 d U
H16A H 0.9180 0.5017 0.2984 0.113 Uiso 1 1 calc R
H16B H 0.8999 0.4116 0.2560 0.113 Uiso 1 1 calc R
C17 C 0.8390(8) 0.5492(8) 0.2283(5) 0.087(4) Uani 1 1 d .
H17A H 0.8055 0.5978 0.2531 0.104 Uiso 1 1 calc R
H17B H 0.7843 0.5064 0.2120 0.104 Uiso 1 1 calc R
C18 C 0.8905(9) 0.5471(8) 0.1293(5) 0.093(4) Uani 1 1 d .
H18A H 0.8180 0.5465 0.1173 0.140 Uiso 1 1 calc R
H18B H 0.9145 0.4779 0.1347 0.140 Uiso 1 1 calc R
H18C H 0.9336 0.5799 0.1018 0.140 Uiso 1 1 calc R
C19 C 1.0272(9) 0.6985(7) 0.2468(4) 0.071(3) Uani 1 1 d .
H19A H 1.0216 0.7629 0.2278 0.106 Uiso 1 1 calc R
H19B H 1.0953 0.6938 0.2644 0.106 Uiso 1 1 calc R
H19C H 0.9724 0.6939 0.2743 0.106 Uiso 1 1 calc R
C20 C 1.0997(8) 0.6270(8) 0.1620(4) 0.079(3) Uani 1 1 d .
H20A H 1.0921 0.6938 0.1458 0.118 Uiso 1 1 calc R
H20B H 1.0919 0.5756 0.1339 0.118 Uiso 1 1 calc R
H20C H 1.1686 0.6211 0.1786 0.118 Uiso 1 1 calc R
O9 O 0.6285(5) 0.9198(5) 0.2975(2) 0.0684(19) Uani 1 1 d .
O10 O 0.5909(4) 0.8706(4) 0.2123(2) 0.0430(13) Uani 1 1 d .
O11 O 0.3481(4) 0.6572(4) 0.4274(2) 0.0425(13) Uani 1 1 d .
O12 O 0.3560(4) 0.5468(4) 0.3591(2) 0.0506(15) Uani 1 1 d .
C21 C 0.5632(6) 0.8807(6) 0.2605(3) 0.0417(19) Uani 1 1 d .
C22 C 0.3534(5) 0.6373(6) 0.3772(3) 0.0342(18) Uani 1 1 d .
C23 C 0.4571(7) 0.8461(6) 0.2805(3) 0.043(2) Uani 1 1 d .
C24 C 0.4608(7) 0.7333(7) 0.3024(4) 0.061(3) Uani 1 1 d .
C25 C 0.3552(6) 0.7271(5) 0.3357(3) 0.0375(18) Uani 1 1 d .
H25A H 0.2985 0.7144 0.3089 0.045 Uiso 1 1 calc R
C26 C 0.3342(8) 0.8310(6) 0.3608(4) 0.074(3) Uani 1 1 d .
H26A H 0.3473 0.8305 0.4003 0.089 Uiso 1 1 calc R
H26B H 0.2618 0.8528 0.3541 0.089 Uiso 1 1 calc R
C27 C 0.4159(7) 0.9026(7) 0.3298(4) 0.062(2) Uani 1 1 d .
H27A H 0.3812 0.9655 0.3182 0.074 Uiso 1 1 calc R
H27B H 0.4739 0.9204 0.3543 0.074 Uiso 1 1 calc R
C28 C 0.3752(8) 0.8569(9) 0.2337(4) 0.076(3) Uani 1 1 d .
H28A H 0.3737 0.9267 0.2212 0.114 Uiso 1 1 calc R
H28B H 0.3063 0.8379 0.2472 0.114 Uiso 1 1 calc R
H28C H 0.3946 0.8127 0.2036 0.114 Uiso 1 1 calc R
C29 C 0.4588(10) 0.6537(9) 0.2532(5) 0.092(4) Uani 1 1 d U
H29A H 0.5238 0.6584 0.2327 0.139 Uiso 1 1 calc R
H29B H 0.4001 0.6688 0.2293 0.139 Uiso 1 1 calc R
H29C H 0.4512 0.5855 0.2677 0.139 Uiso 1 1 calc R
C30 C 0.5558(7) 0.7129(8) 0.3367(5) 0.092(4) Uani 1 1 d .
H30A H 0.6182 0.7169 0.3140 0.138 Uiso 1 1 calc R
H30B H 0.5507 0.6456 0.3526 0.138 Uiso 1 1 calc R
H30C H 0.5602 0.7630 0.3657 0.138 Uiso 1 1 calc R
N1 N 0.4508(6) 1.0398(6) 0.0443(4) 0.061(2) Uani 1 1 d .
N2 N 0.5559(7) 1.1203(6) -0.0417(4) 0.069(2) Uani 1 1 d .
C31 C 0.4009(8) 0.9909(8) 0.0835(5) 0.080(4) Uani 1 1 d .
H31A H 0.4392 0.9415 0.1027 0.096 Uiso 1 1 calc R
C32 C 0.2949(10) 1.0059(10) 0.0993(5) 0.100(4) Uani 1 1 d U
H32A H 0.2602 0.9699 0.1271 0.120 Uiso 1 1 calc R
C33 C 0.2500(12) 1.0821(11) 0.0673(6) 0.113(4) Uani 1 1 d U
H33A H 0.1801 1.0989 0.0756 0.135 Uiso 1 1 calc R
C34 C 0.2945(10) 1.1355(10) 0.0255(6) 0.100(4) Uani 1 1 d U
H34A H 0.2574 1.1844 0.0052 0.120 Uiso 1 1 calc R
C35 C 0.4004(7) 1.1115(9) 0.0151(5) 0.082(4) Uani 1 1 d .
C36 C 0.4609(10) 1.1591(8) -0.0295(5) 0.078(3) Uani 1 1 d U
C37 C 0.4230(11) 1.2471(9) -0.0637(5) 0.094(4) Uani 1 1 d U
H37A H 0.3583 1.2792 -0.0573 0.113 Uiso 1 1 calc R
C38 C 0.4866(14) 1.2761(11) -0.1033(6) 0.113(5) Uani 1 1 d U
H38A H 0.4655 1.3334 -0.1234 0.136 Uiso 1 1 calc R
C39 C 0.5763(13) 1.2343(10) -0.1180(5) 0.107(4) Uani 1 1 d U
H39A H 0.6133 1.2553 -0.1492 0.129 Uiso 1 1 calc R
C40 C 0.6128(12) 1.1564(8) -0.0839(5) 0.087(4) Uani 1 1 d .
H40A H 0.6793 1.1283 -0.0908 0.104 Uiso 1 1 calc R

loop_
_atom_site_aniso_label
_atom_site_aniso_U_11
_atom_site_aniso_U_22
_atom_site_aniso_U_33
_atom_site_aniso_U_23
_atom_site_aniso_U_13
_atom_site_aniso_U_12
Eu1 0.02785(16) 0.02798(16) 0.03051(17) -0.00005(15) -0.00169(17) 0.00014(16)
Mn1 0.0350(6) 0.0288(6) 0.0419(7) -0.0029(5) -0.0048(5) 0.0055(5)
O1 0.054(3) 0.029(3) 0.062(4) 0.001(3) 0.019(3) 0.000(2)
O2 0.041(3) 0.056(3) 0.050(3) -0.020(3) -0.005(3) 0.019(3)
O3 0.057(4) 0.056(3) 0.050(3) 0.016(3) 0.014(3) 0.020(3)
O4 0.031(3) 0.040(3) 0.040(3) -0.003(2) 0.008(2) 0.001(2)
C1 0.020(4) 0.045(5) 0.048(5) -0.014(4) 0.004(3) -0.002(3)
C2 0.030(4) 0.030(4) 0.043(5) -0.007(4) 0.013(3) -0.005(3)
C3 0.040(4) 0.029(4) 0.039(4) -0.001(3) 0.015(3) 0.000(3)
C4 0.043(4) 0.027(4) 0.037(4) -0.006(3) 0.001(3) 0.004(3)
C5 0.035(4) 0.035(4) 0.043(5) 0.005(3) 0.012(3) -0.005(3)
C6 0.028(4) 0.069(6) 0.065(6) -0.031(5) 0.004(4) 0.002(4)
C7 0.043(5) 0.055(5) 0.044(5) -0.012(4) -0.005(4) -0.002(4)
C8 0.042(4) 0.041(5) 0.077(6) 0.006(5) 0.026(4) -0.003(4)
C9 0.040(4) 0.043(4) 0.057(5) -0.015(4) 0.019(4) -0.014(4)
C10 0.070(6) 0.077(7) 0.036(5) 0.001(4) 0.001(4) 0.026(5)
O5 0.080(5) 0.076(5) 0.099(6) 0.039(4) 0.033(4) 0.049(4)
O6 0.087(5) 0.079(4) 0.102(4) 0.045(3) 0.032(4) 0.042(4)
O7 0.083(5) 0.087(5) 0.045(4) 0.009(3) -0.004(3) 0.051(4)
O8 0.062(4) 0.158(7) 0.051(4) 0.015(4) -0.002(3) 0.054(5)
C11 0.062(5) 0.057(4) 0.073(5) 0.028(4) 0.022(4) 0.030(4)
C12 0.049(5) 0.044(5) 0.045(5) 0.016(4) -0.004(4) 0.014(4)
C13 0.042(4) 0.040(4) 0.054(5) 0.004(4) -0.017(4) 0.009(4)
C14 0.037(4) 0.040(4) 0.042(4) 0.008(4) -0.009(3) 0.008(4)
C15 0.041(5) 0.039(5) 0.064(6) -0.001(4) -0.009(4) 0.008(4)
C16 0.057(6) 0.104(7) 0.123(7) 0.053(6) -0.010(6) 0.004(5)
C17 0.054(6) 0.075(7) 0.130(10) 0.057(7) -0.018(6) -0.003(5)
C18 0.104(9) 0.070(7) 0.106(9) -0.025(7) -0.059(7) 0.037(7)
C19 0.086(8) 0.049(6) 0.078(7) -0.008(5) -0.045(6) -0.001(5)
C20 0.067(6) 0.102(8) 0.068(7) 0.028(6) 0.009(5) 0.017(6)
O9 0.080(4) 0.086(5) 0.039(3) -0.001(3) 0.003(3) -0.034(4)
O10 0.046(3) 0.049(3) 0.035(3) -0.001(2) 0.011(2) -0.006(3)
O11 0.046(3) 0.045(3) 0.037(3) 0.013(2) 0.000(2) -0.002(2)
O12 0.052(3) 0.028(3) 0.072(4) 0.000(3) 0.025(3) -0.008(2)
C21 0.054(5) 0.035(5) 0.036(4) 0.001(4) 0.001(4) 0.003(4)
C22 0.016(3) 0.037(4) 0.050(5) 0.013(4) 0.002(3) -0.007(3)
C23 0.056(5) 0.035(4) 0.039(5) 0.005(4) 0.019(4) 0.005(4)
C24 0.054(6) 0.051(5) 0.076(7) 0.027(5) 0.036(5) 0.009(4)
C25 0.027(4) 0.036(4) 0.049(5) 0.011(3) 0.012(3) 0.006(3)
C26 0.091(7) 0.045(5) 0.088(8) 0.015(5) 0.053(6) 0.011(5)
C27 0.064(5) 0.047(5) 0.073(6) -0.011(5) 0.018(5) 0.008(5)
C28 0.057(6) 0.097(8) 0.075(7) 0.002(6) 0.009(5) -0.009(6)
C29 0.113(8) 0.068(6) 0.096(7) -0.007(6) 0.036(6) -0.009(6)
C30 0.036(5) 0.095(8) 0.144(11) 0.068(8) 0.000(6) 0.004(5)
N1 0.033(4) 0.057(5) 0.092(6) -0.036(5) -0.007(4) 0.004(4)
N2 0.086(6) 0.047(5) 0.072(6) -0.013(4) -0.047(5) 0.019(4)
C31 0.047(6) 0.078(7) 0.116(9) -0.067(7) 0.024(6) -0.024(5)
C32 0.090(7) 0.095(7) 0.115(8) -0.038(6) 0.008(6) -0.033(6)
C33 0.077(6) 0.120(8) 0.142(8) -0.057(7) -0.009(7) -0.010(7)
C34 0.089(7) 0.087(7) 0.125(8) -0.034(6) -0.037(6) 0.031(6)
C35 0.045(5) 0.074(7) 0.127(10) -0.065(8) -0.040(6) 0.021(6)
C36 0.082(6) 0.059(5) 0.092(7) -0.024(5) -0.049(6) 0.012(5)
C37 0.093(7) 0.084(7) 0.104(7) -0.032(6) -0.051(6) 0.030(6)
C38 0.137(9) 0.092(8) 0.111(8) -0.007(7) -0.036(7) 0.006(7)
C39 0.136(9) 0.104(8) 0.081(7) 0.002(6) -0.033(7) -0.013(7)
C40 0.134(11) 0.054(6) 0.072(8) 0.004(6) -0.054(8) 0.006(7)

loop_
_atom_type_symbol
_atom_type_description
_atom_type_scat_dispersion_real
_atom_type_scat_dispersion_imag
_atom_type_scat_source
C C 0.0033 0.0016 'International Tables Vol C Tables 4.2.6.8 and 6.1.1.4'
H H 0.0000 0.0000 'International Tables Vol C Tables 4.2.6.8 and 6.1.1.4'
N N 0.0061 0.0033 'International Tables Vol C Tables 4.2.6.8 and 6.1.1.4'
O O 0.0106 0.0060 'International Tables Vol C Tables 4.2.6.8 and 6.1.1.4'
Mn Mn 0.3368 0.7283 'International Tables Vol C Tables 4.2.6.8 and 6.1.1.4'
Eu Eu -0.1578 3.6682 'International Tables Vol C Tables 4.2.6.8 and 6.1.1.4'

loop_
_geom_angle_atom_site_label_1
_geom_angle_atom_site_label_2
_geom_angle_atom_site_label_3
_geom_angle
_geom_angle_site_symmetry_1
_geom_angle_site_symmetry_3
O12 Eu1 O2 86.9(2) 3_655 4_465
O12 Eu1 O4 78.64(18) 3_655 .
O2 Eu1 O4 77.28(17) 4_465 .
O12 Eu1 O6 148.6(2) 3_655 .
O2 Eu1 O6 90.8(3) 4_465 .
O4 Eu1 O6 131.3(2) . .
O12 Eu1 O5 160.4(2) 3_655 .
O2 Eu1 O5 96.8(2) 4_465 .
O4 Eu1 O5 83.44(19) . .
O6 Eu1 O5 50.9(2) . .
O12 Eu1 O10 75.97(18) 3_655 .
O2 Eu1 O10 77.00(17) 4_465 .
O4 Eu1 O10 144.51(17) . .
O6 Eu1 O10 73.0(2) . .
O5 Eu1 O10 123.6(2) . .
O12 Eu1 O7 87.4(2) 3_655 3_755
O2 Eu1 O7 157.6(2) 4_465 3_755
O4 Eu1 O7 80.33(19) . 3_755
O6 Eu1 O7 105.1(3) . 3_755
O5 Eu1 O7 81.8(3) . 3_755
O10 Eu1 O7 122.4(2) . 3_755
O12 Eu1 O8 87.8(3) 3_655 3_755
O2 Eu1 O8 150.44(19) 4_465 3_755
O4 Eu1 O8 129.89(19) . 3_755
O6 Eu1 O8 78.9(3) . 3_755
O5 Eu1 O8 97.8(3) . 3_755
O10 Eu1 O8 73.50(19) . 3_755
O7 Eu1 O8 50.8(2) 3_755 3_755
O12 Eu1 C11 173.7(2) 3_655 .
O2 Eu1 C11 94.2(3) 4_465 .
O4 Eu1 C11 107.7(2) . .
O6 Eu1 C11 25.4(2) . .
O5 Eu1 C11 25.5(2) . .
O10 Eu1 C11 98.2(2) . .
O7 Eu1 C11 93.8(3) 3_755 .
O8 Eu1 C11 88.1(3) 3_755 .
O12 Eu1 C12 91.8(2) 3_655 3_755
O2 Eu1 C12 176.5(2) 4_465 3_755
O4 Eu1 C12 105.7(2) . 3_755
O6 Eu1 C12 88.6(3) . 3_755
O5 Eu1 C12 85.5(3) . 3_755
O10 Eu1 C12 99.5(2) . 3_755
O7 Eu1 C12 25.4(2) 3_755 3_755
O8 Eu1 C12 26.1(2) 3_755 3_755
C11 Eu1 C12 86.7(3) . 3_755
O12 Eu1 Mn1 49.47(15) 3_655 .
O2 Eu1 Mn1 55.57(14) 4_465 .
O4 Eu1 Mn1 40.53(11) . .
O6 Eu1 Mn1 145.2(2) . .
O5 Eu1 Mn1 118.05(17) . .
O10 Eu1 Mn1 104.14(13) . .
O7 Eu1 Mn1 105.25(16) 3_755 .
O8 Eu1 Mn1 134.7(2) 3_755 .
C11 Eu1 Mn1 135.7(2) . .
C12 Eu1 Mn1 125.55(17) 3_755 .
O1 Mn1 O3 94.6(2) 4_465 .
O1 Mn1 O11 159.2(2) 4_465 3_655
O3 Mn1 O11 97.4(2) . 3_655
O1 Mn1 N2 109.9(2) 4_465 .
O3 Mn1 N2 89.3(3) . .
O11 Mn1 N2 87.2(2) 3_655 .
O1 Mn1 N1 87.5(2) 4_465 .
O3 Mn1 N1 161.6(3) . .
O11 Mn1 N1 86.4(2) 3_655 .
N2 Mn1 N1 72.8(4) . .
O1 Mn1 O4 84.81(19) 4_465 .
O3 Mn1 O4 55.28(18) . .
O11 Mn1 O4 88.14(18) 3_655 .
N2 Mn1 O4 143.3(3) . .
N1 Mn1 O4 143.1(3) . .
O1 Mn1 Eu1 80.55(15) 4_465 .
O3 Mn1 Eu1 93.09(15) . .
O11 Mn1 Eu1 81.86(14) 3_655 .
N2 Mn1 Eu1 169.07(19) . .
N1 Mn1 Eu1 105.3(2) . .
O4 Mn1 Eu1 37.81(11) . .
C1 O1 Mn1 121.6(5) . 4_565
C1 O2 Eu1 143.7(5) . 4_565
C2 O3 Mn1 100.1(4) . .
C2 O4 Eu1 173.6(5) . .
C2 O4 Mn1 84.4(4) . .
Eu1 O4 Mn1 101.66(17) . .
O1 C1 O2 122.6(7) . .
O1 C1 C3 119.7(7) . .
O2 C1 C3 117.8(7) . .
O3 C2 O4 120.0(7) . .
O3 C2 C5 120.3(7) . .
O4 C2 C5 119.7(7) . .
C8 C3 C4 114.2(6) . .
C8 C3 C1 108.2(6) . .
C4 C3 C1 112.5(6) . .
C8 C3 C7 109.0(7) . .
C4 C3 C7 101.3(5) . .
C1 C3 C7 111.6(6) . .
C9 C4 C3 113.2(6) . .
C9 C4 C10 107.5(7) . .
C3 C4 C10 112.4(6) . .
C9 C4 C5 110.1(6) . .
C3 C4 C5 101.5(6) . .
C10 C4 C5 112.1(6) . .
C2 C5 C6 116.1(6) . .
C2 C5 C4 113.7(6) . .
C6 C5 C4 105.9(6) . .
C2 C5 H5A 106.9 . .
C6 C5 H5A 106.9 . .
C4 C5 H5A 106.9 . .
C5 C6 C7 106.3(6) . .
C5 C6 H6A 110.5 . .
C7 C6 H6A 110.5 . .
C5 C6 H6B 110.5 . .
C7 C6 H6B 110.5 . .
H6A C6 H6B 108.7 . .
C6 C7 C3 105.4(6) . .
C6 C7 H7A 110.7 . .
C3 C7 H7A 110.7 . .
C6 C7 H7B 110.7 . .
C3 C7 H7B 110.7 . .
H7A C7 H7B 108.8 . .
C3 C8 H8A 109.5 . .
C3 C8 H8B 109.5 . .
H8A C8 H8B 109.5 . .
C3 C8 H8C 109.5 . .
H8A C8 H8C 109.5 . .
H8B C8 H8C 109.5 . .
C4 C9 H9A 109.5 . .
C4 C9 H9B 109.5 . .
H9A C9 H9B 109.5 . .
C4 C9 H9C 109.5 . .
H9A C9 H9C 109.5 . .
H9B C9 H9C 109.5 . .
C4 C10 H10A 109.5 . .
C4 C10 H10B 109.5 . .
H10A C10 H10B 109.5 . .
C4 C10 H10C 109.5 . .
H10A C10 H10C 109.5 . .
H10B C10 H10C 109.5 . .
C11 O5 Eu1 94.5(5) . .
C11 O6 Eu1 96.7(6) . .
C12 O7 Eu1 94.3(5) . 3_745
C12 O8 Eu1 93.3(5) . 3_745
O6 C11 O5 117.9(8) . .
O6 C11 C13 119.9(8) . .
O5 C11 C13 122.0(8) . .
O6 C11 Eu1 57.9(5) . .
O5 C11 Eu1 60.0(4) . .
C13 C11 Eu1 174.6(7) . .
O7 C12 O8 118.3(8) . .
O7 C12 C15 123.0(8) . .
O8 C12 C15 118.5(8) . .
O7 C12 Eu1 60.3(4) . 3_745
O8 C12 Eu1 60.6(4) . 3_745
C15 C12 Eu1 160.2(6) . 3_745
C17 C13 C18 109.7(9) . .
C17 C13 C11 110.5(7) . .
C18 C13 C11 106.4(7) . .
C17 C13 C14 104.0(6) . .
C18 C13 C14 113.3(7) . .
C11 C13 C14 113.0(7) . .
C19 C14 C20 106.9(8) . .
C19 C14 C13 111.4(7) . .
C20 C14 C13 114.7(7) . .
C19 C14 C15 111.9(7) . .
C20 C14 C15 111.5(7) . .
C13 C14 C15 100.5(6) . .
C16 C15 C12 113.1(8) . .
C16 C15 C14 105.2(7) . .
C12 C15 C14 116.6(7) . .
C16 C15 H15A 107.1 . .
C12 C15 H15A 107.1 . .
C14 C15 H15A 107.1 . .
C15 C16 C17 106.9(8) . .
C15 C16 H16A 110.3 . .
C17 C16 H16A 110.3 . .
C15 C16 H16B 110.3 . .
C17 C16 H16B 110.3 . .
H16A C16 H16B 108.6 . .
C16 C17 C13 107.6(8) . .
C16 C17 H17A 110.2 . .
C13 C17 H17A 110.2 . .
C16 C17 H17B 110.2 . .
C13 C17 H17B 110.2 . .
H17A C17 H17B 108.5 . .
C13 C18 H18A 109.5 . .
C13 C18 H18B 109.5 . .
H18A C18 H18B 109.5 . .
C13 C18 H18C 109.5 . .
H18A C18 H18C 109.5 . .
H18B C18 H18C 109.5 . .
C14 C19 H19A 109.5 . .
C14 C19 H19B 109.5 . .
H19A C19 H19B 109.5 . .
C14 C19 H19C 109.5 . .
H19A C19 H19C 109.5 . .
H19B C19 H19C 109.5 . .
C14 C20 H20A 109.5 . .
C14 C20 H20B 109.5 . .
H20A C20 H20B 109.5 . .
C14 C20 H20C 109.5 . .
H20A C20 H20C 109.5 . .
H20B C20 H20C 109.5 . .
C21 O10 Eu1 142.2(5) . .
C22 O11 Mn1 109.9(5) . 3_645
C22 O12 Eu1 144.0(5) . 3_645
O10 C21 O9 120.6(7) . .
O10 C21 C23 122.1(7) . .
O9 C21 C23 117.2(7) . .
O11 C22 O12 122.4(7) . .
O11 C22 C25 118.5(7) . .
O12 C22 C25 119.0(7) . .
C21 C23 C27 114.9(7) . .
C21 C23 C28 109.5(7) . .
C27 C23 C28 108.0(8) . .
C21 C23 C24 111.5(7) . .
C27 C23 C24 101.7(7) . .
C28 C23 C24 110.9(8) . .
C30 C24 C25 113.1(8) . .
C30 C24 C23 112.6(8) . .
C25 C24 C23 101.4(6) . .
C30 C24 C29 108.5(9) . .
C25 C24 C29 109.9(8) . .
C23 C24 C29 111.2(8) . .
C26 C25 C22 114.7(7) . .
C26 C25 C24 108.2(7) . .
C22 C25 C24 112.8(6) . .
C26 C25 H25A 106.9 . .
C22 C25 H25A 106.9 . .
C24 C25 H25A 106.9 . .
C25 C26 C27 103.0(6) . .
C25 C26 H26A 111.2 . .
C27 C26 H26A 111.2 . .
C25 C26 H26B 111.2 . .
C27 C26 H26B 111.2 . .
H26A C26 H26B 109.1 . .
C23 C27 C26 108.3(7) . .
C23 C27 H27A 110.0 . .
C26 C27 H27A 110.0 . .
C23 C27 H27B 110.0 . .
C26 C27 H27B 110.0 . .
H27A C27 H27B 108.4 . .
C23 C28 H28A 109.5 . .
C23 C28 H28B 109.5 . .
H28A C28 H28B 109.5 . .
C23 C28 H28C 109.5 . .
H28A C28 H28C 109.5 . .
H28B C28 H28C 109.5 . .
C24 C29 H29A 109.5 . .
C24 C29 H29B 109.5 . .
H29A C29 H29B 109.5 . .
C24 C29 H29C 109.5 . .
H29A C29 H29C 109.5 . .
H29B C29 H29C 109.5 . .
C24 C30 H30A 109.5 . .
C24 C30 H30B 109.5 . .
H30A C30 H30B 109.5 . .
C24 C30 H30C 109.5 . .
H30A C30 H30C 109.5 . .
H30B C30 H30C 109.5 . .
C31 N1 C35 119.9(9) . .
C31 N1 Mn1 124.2(7) . .
C35 N1 Mn1 115.8(7) . .
C36 N2 C40 121.2(10) . .
C36 N2 Mn1 114.4(8) . .
C40 N2 Mn1 123.0(8) . .
N1 C31 C32 126.1(13) . .
N1 C31 H31A 116.9 . .
C32 C31 H31A 116.9 . .
C33 C32 C31 109.7(13) . .
C33 C32 H32A 125.1 . .
C31 C32 H32A 125.1 . .
C34 C33 C32 128.4(14) . .
C34 C33 H33A 115.8 . .
C32 C33 H33A 115.8 . .
C33 C34 C35 114.7(13) . .
C33 C34 H34A 122.7 . .
C35 C34 H34A 122.7 . .
N1 C35 C34 121.2(14) . .
N1 C35 C36 116.2(9) . .
C34 C35 C36 122.6(13) . .
N2 C36 C35 118.1(10) . .
N2 C36 C37 117.1(12) . .
C35 C36 C37 124.7(12) . .
C38 C37 C36 115.6(13) . .
C38 C37 H37A 122.2 . .
C36 C37 H37A 122.2 . .
C39 C38 C37 127.7(16) . .
C39 C38 H38A 116.2 . .
C37 C38 H38A 116.2 . .
C38 C39 C40 115.6(15) . .
C38 C39 H39A 122.2 . .
C40 C39 H39A 122.2 . .
N2 C40 C39 122.4(14) . .
N2 C40 H40A 118.8 . .
C39 C40 H40A 118.8 . .

loop_
_geom_bond_atom_site_label_1
_geom_bond_atom_site_label_2
_geom_bond_distance
_geom_bond_site_symmetry_2
Eu1 O12 2.341(5) 3_655
Eu1 O2 2.346(5) 4_465
Eu1 O4 2.347(5) .
Eu1 O6 2.396(6) .
Eu1 O5 2.439(6) .
Eu1 O10 2.450(5) .
Eu1 O7 2.476(6) 3_755
Eu1 O8 2.479(6) 3_755
Eu1 C11 2.809(8) .
Eu1 C12 2.842(8) 3_755
Eu1 Mn1 3.7491(12) .
Mn1 O1 2.093(5) 4_465
Mn1 O3 2.170(5) .
Mn1 O11 2.176(5) 3_655
Mn1 N2 2.253(8) .
Mn1 N1 2.262(7) .
Mn1 O4 2.488(5) .
O1 C1 1.244(9) .
O1 Mn1 2.093(5) 4_565
O2 C1 1.251(9) .
O2 Eu1 2.346(5) 4_565
O3 C2 1.240(9) .
O4 C2 1.275(8) .
C1 C3 1.554(10) .
C2 C5 1.504(10) .
C3 C8 1.534(10) .
C3 C4 1.550(10) .
C3 C7 1.554(10) .
C4 C9 1.528(10) .
C4 C10 1.553(10) .
C4 C5 1.555(10) .
C5 C6 1.515(11) .
C5 H5A 0.9800 .
C6 C7 1.538(11) .
C6 H6A 0.9700 .
C6 H6B 0.9700 .
C7 H7A 0.9700 .
C7 H7B 0.9700 .
C8 H8A 0.9600 .
C8 H8B 0.9600 .
C8 H8C 0.9600 .
C9 H9A 0.9600 .
C9 H9B 0.9600 .
C9 H9C 0.9600 .
C10 H10A 0.9600 .
C10 H10B 0.9600 .
C10 H10C 0.9600 .
O5 C11 1.213(10) .
O6 C11 1.211(10) .
O7 C12 1.221(9) .
O7 Eu1 2.476(6) 3_745
O8 C12 1.253(10) .
O8 Eu1 2.479(6) 3_745
C11 C13 1.532(11) .
C12 C15 1.501(11) .
C12 Eu1 2.842(7) 3_745
C13 C17 1.516(13) .
C13 C18 1.518(12) .
C13 C14 1.561(10) .
C14 C19 1.507(12) .
C14 C20 1.521(11) .
C14 C15 1.572(11) .
C15 C16 1.500(13) .
C15 H15A 0.9800 .
C16 C17 1.514(13) .
C16 H16A 0.9700 .
C16 H16B 0.9700 .
C17 H17A 0.9700 .
C17 H17B 0.9700 .
C18 H18A 0.9600 .
C18 H18B 0.9600 .
C18 H18C 0.9600 .
C19 H19A 0.9600 .
C19 H19B 0.9600 .
C19 H19C 0.9600 .
C20 H20A 0.9600 .
C20 H20B 0.9600 .
C20 H20C 0.9600 .
O9 C21 1.319(9) .
O10 C21 1.227(8) .
O11 C22 1.246(9) .
O11 Mn1 2.176(5) 3_645
O12 C22 1.258(9) .
O12 Eu1 2.341(5) 3_645
C21 C23 1.492(11) .
C22 C25 1.542(9) .
C23 C27 1.494(11) .
C23 C28 1.539(12) .
C23 C24 1.562(11) .
C24 C30 1.481(13) .
C24 C25 1.558(10) .
C24 C29 1.580(15) .
C25 C26 1.506(11) .
C25 H25A 0.9800 .
C26 C27 1.579(12) .
C26 H26A 0.9700 .
C26 H26B 0.9700 .
C27 H27A 0.9700 .
C27 H27B 0.9700 .
C28 H28A 0.9600 .
C28 H28B 0.9600 .
C28 H28C 0.9600 .
C29 H29A 0.9600 .
C29 H29B 0.9600 .
C29 H29C 0.9600 .
C30 H30A 0.9600 .
C30 H30B 0.9600 .
C30 H30C 0.9600 .
N1 C31 1.304(13) .
N1 C35 1.333(13) .
N2 C36 1.333(14) .
N2 C40 1.336(14) .
C31 C32 1.404(15) .
C31 H31A 0.9300 .
C32 C33 1.381(17) .
C32 H32A 0.9300 .
C33 C34 1.349(17) .
C33 H33A 0.9300 .
C34 C35 1.395(15) .
C34 H34A 0.9300 .
C35 C36 1.459(17) .
C36 C37 1.493(15) .
C37 C38 1.306(18) .
C37 H37A 0.9300 .
C38 C39 1.304(19) .
C38 H38A 0.9300 .
C39 C40 1.385(15) .
C39 H39A 0.9300 .
C40 H40A 0.9300 .
